data_7013275
loop_
_publ_author_name
'Richard L. Cordiner'
'Deborah Corcoran'
'Dmitri S. Yufit'
'Andr\'es E. Goeta'
'Judith A. K. Howard'
'Paul J. Low'

_publ_section_title
;
 Cyanoacetylenes and cyanoacetylides: versatile ligands in
 organometallic chemistry
;
_journal_issue 18
_journal_name_full 'Dalton Trans.'
_journal_page_first 3541
_journal_page_last 3549
_journal_paper_doi 10.1039/b306089f
_journal_year 2003
_chemical_formula_sum 'C45 H36 Cl3 F6 N2 P3 Ru'
_chemical_formula_weight 1019.09
_space_group_IT_number 14
_symmetry_cell_setting monoclinic
_symmetry_space_group_name_Hall '-P 2ybc'
_symmetry_space_group_name_H-M 'P 1 21/c 1'
_atom_sites_solution_hydrogens geom
_atom_sites_solution_primary direct
_atom_sites_solution_secondary difmap
_audit_creation_method SHELXL-97
_cell_angle_alpha 90.00
_cell_angle_beta 101.213(2)
_cell_angle_gamma 90.00
_cell_formula_units_Z 4
_cell_length_a 10.0332(4)
_cell_length_b 20.3162(9)
_cell_length_c 20.6003(9)
_cell_measurement_reflns_used 3341
_cell_measurement_temperature 120(2)
_cell_measurement_theta_max 30.03
_cell_measurement_theta_min 2.25
_cell_volume 4118.9(3)
_diffrn_ambient_temperature 120(2)
_diffrn_measured_fraction_theta_full 0.999
_diffrn_measured_fraction_theta_max 0.999
_diffrn_measurement_device_type 'Bruker SMART-6K CCD Difractometer'
_diffrn_measurement_method '\w scans'
_diffrn_radiation_monochromator graphite
_diffrn_radiation_source 'fine-focus sealed tube'
_diffrn_radiation_type MoK\a
_diffrn_radiation_wavelength 0.71073
_diffrn_reflns_av_R_equivalents 0.0709
_diffrn_reflns_av_sigmaI/netI 0.0823
_diffrn_reflns_limit_h_max 13
_diffrn_reflns_limit_h_min -12
_diffrn_reflns_limit_k_max 27
_diffrn_reflns_limit_k_min -27
_diffrn_reflns_limit_l_max 24
_diffrn_reflns_limit_l_min -28
_diffrn_reflns_number 35233
_diffrn_reflns_theta_full 29.00
_diffrn_reflns_theta_max 29.00
_diffrn_reflns_theta_min 2.00
_diffrn_standards_decay_% 0
_diffrn_standards_number 0
_exptl_absorpt_coefficient_mu 0.757
_exptl_absorpt_correction_T_max 0.9419
_exptl_absorpt_correction_T_min 0.8634
_exptl_absorpt_correction_type integration
_exptl_absorpt_process_details 'XPREP in SHELXTL-NT (Bruker, 1998c)'
_exptl_crystal_colour 'dark green'
_exptl_crystal_density_diffrn 1.643
_exptl_crystal_density_method 'not measured'
_exptl_crystal_description prism
_exptl_crystal_F_000 2056
_exptl_crystal_size_max 0.20
_exptl_crystal_size_mid 0.12
_exptl_crystal_size_min 0.08
_refine_diff_density_max 1.091
_refine_diff_density_min -2.334
_refine_diff_density_rms 0.193
_refine_ls_extinction_method none
_refine_ls_goodness_of_fit_ref 1.054
_refine_ls_hydrogen_treatment constr
_refine_ls_matrix_type full
_refine_ls_number_parameters 547
_refine_ls_number_reflns 10935
_refine_ls_number_restraints 30
_refine_ls_restrained_S_all 1.057
_refine_ls_R_factor_all 0.1195
_refine_ls_R_factor_gt 0.0793
_refine_ls_shift/su_max 0.041
_refine_ls_shift/su_mean 0.001
_refine_ls_structure_factor_coef Fsqd
_refine_ls_weighting_details 'calc w=1/[\s^2^(Fo^2^)+(0.1700P)^2^+0.0000P] where P=(Fo^2^+2Fc^2^)/3'
_refine_ls_weighting_scheme calc
_refine_ls_wR_factor_gt 0.2430
_refine_ls_wR_factor_ref 0.2672
_reflns_number_gt 6886
_reflns_number_total 10935
_reflns_threshold_expression >2sigma(I)
_cod_data_source_file b306089f.txt
_cod_data_source_block 9
_cod_original_sg_symbol_H-M P21/c
_cod_database_code 7013275

loop_
_symmetry_equiv_pos_as_xyz
'x, y, z'
'-x, y+1/2, -z+1/2'
'-x, -y, -z'
'x, -y-1/2, z-1/2'

loop_
_atom_site_label
_atom_site_type_symbol
_atom_site_fract_x
_atom_site_fract_y
_atom_site_fract_z
_atom_site_U_iso_or_equiv
_atom_site_adp_type
_atom_site_occupancy
_atom_site_symmetry_multiplicity
_atom_site_calc_flag
_atom_site_refinement_flags
_atom_site_disorder_assembly
_atom_site_disorder_group
Ru1 Ru -0.39632(5) 0.69111(2) -0.35667(2) 0.02522(16) Uani 1 1 d . . .
P1 P -0.17354(16) 0.67182(7) -0.30035(7) 0.0266(3) Uani 1 1 d . A .
P2 P -0.33594(15) 0.76463(7) -0.43481(7) 0.0251(3) Uani 1 1 d . . .
N1 N -0.3946(5) 0.6140(2) -0.4149(2) 0.0237(9) Uani 1 1 d . . .
N2 N -0.2469(6) 0.4227(3) -0.4850(3) 0.0415(14) Uani 1 1 d . . .
C1 C -0.4099(5) 0.5659(3) -0.4449(3) 0.0224(11) Uani 1 1 d . . .
C2 C -0.4354(5) 0.5073(3) -0.4822(3) 0.0219(10) Uani 1 1 d . . .
C3 C -0.3270(6) 0.4615(3) -0.4819(3) 0.0268(11) Uani 1 1 d . . .
C4 C -0.5054(7) 0.7598(3) -0.3006(3) 0.0368(15) Uani 1 1 d . . .
H4A H -0.4783 0.8062 -0.2886 0.044 Uiso 1 1 calc R . .
C5 C -0.4664(7) 0.7040(3) -0.2606(4) 0.0404(16) Uani 1 1 d . . .
H5A H -0.4066 0.7044 -0.2156 0.049 Uiso 1 1 calc R . .
C6 C -0.5314(9) 0.6484(4) -0.2929(4) 0.052(2) Uani 1 1 d . . .
H6A H -0.5275 0.6025 -0.2750 0.062 Uiso 1 1 calc R . .
C7 C -0.6135(8) 0.6707(4) -0.3534(5) 0.058(3) Uani 1 1 d . . .
H7A H -0.6767 0.6428 -0.3856 0.070 Uiso 1 1 calc R . .
C8 C -0.5963(7) 0.7397(4) -0.3584(4) 0.0402(16) Uani 1 1 d . . .
H8A H -0.6458 0.7691 -0.3940 0.048 Uiso 1 1 calc R . .
C9 C -0.0664(6) 0.7451(3) -0.2784(3) 0.0277(12) Uani 1 1 d . . .
C10 C 0.0725(6) 0.7464(3) -0.2790(3) 0.0300(12) Uani 1 1 d . . .
H10A H 0.1144 0.7090 -0.2940 0.036 Uiso 1 1 calc R . .
C11 C 0.1496(7) 0.8014(3) -0.2579(3) 0.0361(14) Uani 1 1 d . . .
H11A H 0.2445 0.8014 -0.2574 0.043 Uiso 1 1 calc R . .
C12 C 0.0883(7) 0.8564(3) -0.2375(3) 0.0367(14) Uani 1 1 d . . .
H12A H 0.1416 0.8942 -0.2232 0.044 Uiso 1 1 calc R . .
C13 C -0.0508(6) 0.8572(3) -0.2376(3) 0.0321(13) Uani 1 1 d . . .
H13A H -0.0930 0.8952 -0.2239 0.038 Uiso 1 1 calc R . .
C14 C -0.1260(6) 0.8009(3) -0.2583(3) 0.0305(12) Uani 1 1 d . . .
H14A H -0.2208 0.8008 -0.2586 0.037 Uiso 1 1 calc R . .
C15 C -0.0639(6) 0.6119(3) -0.3312(3) 0.0258(11) Uani 1 1 d . . .
C16 C 0.0399(7) 0.5809(3) -0.2861(3) 0.0352(14) Uani 1 1 d . . .
H16A H 0.0491 0.5894 -0.2401 0.042 Uiso 1 1 calc R . .
C17 C 0.1297(8) 0.5379(3) -0.3080(3) 0.0397(15) Uani 1 1 d . . .
H17A H 0.2019 0.5187 -0.2771 0.048 Uiso 1 1 calc R . .
C18 C 0.1143(7) 0.5228(3) -0.3746(3) 0.0359(14) Uani 1 1 d . . .
H18A H 0.1750 0.4932 -0.3897 0.043 Uiso 1 1 calc R . .
C19 C 0.0077(7) 0.5521(3) -0.4193(3) 0.0337(13) Uani 1 1 d . . .
H19A H -0.0054 0.5417 -0.4651 0.040 Uiso 1 1 calc R . .
C20 C -0.0791(6) 0.5962(3) -0.3969(3) 0.0288(12) Uani 1 1 d . . .
H20A H -0.1505 0.6160 -0.4278 0.035 Uiso 1 1 calc R . .
C21 C -0.1755(8) 0.6357(3) -0.2195(3) 0.0401(16) Uani 1 1 d . . .
C22 C -0.0949(16) 0.6683(7) -0.1574(7) 0.035(3) Uiso 0.50 1 d P A 1
H22A H -0.0486 0.7087 -0.1601 0.042 Uiso 0.50 1 calc PR A 1
C23 C -0.0909(17) 0.6371(8) -0.0959(8) 0.046(3) Uiso 0.50 1 d P A 1
H23A H -0.0455 0.6576 -0.0564 0.055 Uiso 0.50 1 calc PR A 1
C24 C -0.1497(16) 0.5798(7) -0.0933(8) 0.041(3) Uiso 0.50 1 d P A 1
H24A H -0.1397 0.5585 -0.0516 0.049 Uiso 0.50 1 calc PR A 1
C22' C -0.1616(16) 0.6672(7) -0.1635(7) 0.035(3) Uiso 0.50 1 d P A 2
H22B H -0.1411 0.7128 -0.1625 0.043 Uiso 0.50 1 calc PR A 2
C23' C -0.1761(16) 0.6356(7) -0.1037(7) 0.044(3) Uiso 0.50 1 d P A 2
H23B H -0.1544 0.6586 -0.0629 0.052 Uiso 0.50 1 calc PR A 2
C24' C -0.2203(16) 0.5733(7) -0.1048(7) 0.038(3) Uiso 0.50 1 d P A 2
H24B H -0.2359 0.5529 -0.0655 0.046 Uiso 0.50 1 calc PR A 2
C25 C -0.2409(10) 0.5421(4) -0.1590(4) 0.063(2) Uani 1 1 d . . .
H25A H -0.2931 0.5036 -0.1560 0.076 Uiso 1 1 calc R A 1
C26 C -0.2334(8) 0.5726(4) -0.2189(4) 0.0439(16) Uani 1 1 d . A .
H26A H -0.2674 0.5506 -0.2594 0.053 Uiso 1 1 calc R . .
C27 C -0.2844(6) 0.8488(3) -0.4077(3) 0.0287(12) Uani 1 1 d . . .
C28 C -0.1635(7) 0.8784(3) -0.4180(3) 0.0400(15) Uani 1 1 d . . .
H28A H -0.1011 0.8546 -0.4384 0.048 Uiso 1 1 calc R . .
C29 C -0.1366(9) 0.9442(4) -0.3974(4) 0.052(2) Uani 1 1 d . . .
H29A H -0.0564 0.9650 -0.4051 0.063 Uiso 1 1 calc R . .
C30 C -0.2248(9) 0.9790(4) -0.3662(4) 0.055(2) Uani 1 1 d . . .
H30A H -0.2033 1.0225 -0.3509 0.065 Uiso 1 1 calc R . .
C31 C -0.3418(9) 0.9503(3) -0.3576(4) 0.0467(18) Uani 1 1 d . . .
H31A H -0.4049 0.9747 -0.3382 0.056 Uiso 1 1 calc R . .
C32 C -0.3709(8) 0.8842(3) -0.3774(3) 0.0406(16) Uani 1 1 d . . .
H32A H -0.4518 0.8642 -0.3695 0.049 Uiso 1 1 calc R . .
C33 C -0.4764(6) 0.7815(3) -0.5037(3) 0.0287(12) Uani 1 1 d . . .
C34 C -0.4709(7) 0.8381(3) -0.5437(3) 0.0379(14) Uani 1 1 d . . .
H34A H -0.3999 0.8693 -0.5313 0.045 Uiso 1 1 calc R . .
C35 C -0.5669(8) 0.8481(4) -0.5998(3) 0.0451(17) Uani 1 1 d . . .
H35A H -0.5623 0.8860 -0.6262 0.054 Uiso 1 1 calc R . .
C36 C -0.6727(8) 0.8021(4) -0.6185(4) 0.0469(18) Uani 1 1 d . . .
H36A H -0.7404 0.8096 -0.6569 0.056 Uiso 1 1 calc R . .
C37 C -0.6777(6) 0.7468(4) -0.5811(4) 0.0406(16) Uani 1 1 d . . .
H37A H -0.7471 0.7151 -0.5946 0.049 Uiso 1 1 calc R . .
C38 C -0.5812(6) 0.7367(3) -0.5232(3) 0.0323(13) Uani 1 1 d . . .
H38A H -0.5873 0.6988 -0.4970 0.039 Uiso 1 1 calc R . .
C39 C -0.2098(6) 0.7352(3) -0.4802(3) 0.0260(11) Uani 1 1 d . . .
C40 C -0.0696(6) 0.7390(3) -0.4542(3) 0.0315(13) Uani 1 1 d . . .
H40A H -0.0385 0.7595 -0.4125 0.038 Uiso 1 1 calc R . .
C41 C 0.0246(6) 0.7126(3) -0.4893(3) 0.0363(14) Uani 1 1 d . . .
H41A H 0.1191 0.7163 -0.4718 0.044 Uiso 1 1 calc R . .
C42 C -0.0193(7) 0.6812(3) -0.5495(3) 0.0360(14) Uani 1 1 d . . .
H42A H 0.0445 0.6638 -0.5735 0.043 Uiso 1 1 calc R . .
C43 C -0.1580(6) 0.6754(3) -0.5741(3) 0.0305(13) Uani 1 1 d . . .
H43A H -0.1888 0.6528 -0.6147 0.037 Uiso 1 1 calc R . .
C44 C -0.2527(6) 0.7024(3) -0.5402(3) 0.0271(12) Uani 1 1 d . . .
H44A H -0.3471 0.6984 -0.5580 0.032 Uiso 1 1 calc R . .
Cl1 Cl 0.3609(3) 0.53591(16) 0.02195(18) 0.0937(9) Uani 1 1 d . . .
Cl2 Cl 0.2265(4) 0.62171(17) 0.10188(17) 0.1052(11) Uani 1 1 d . . .
Cl3 Cl 0.1066(4) 0.5992(2) -0.03421(18) 0.1076(11) Uani 1 1 d . . .
C1W C 0.2537(14) 0.6049(6) 0.0228(6) 0.087(3) Uani 1 1 d . . .
H1WA H 0.3039 0.6436 0.0095 0.105 Uiso 1 1 calc R . .
P3A P 0.5032(6) 0.5781(3) 0.3186(3) 0.027(2) Uiso 0.50 1 d PD B 1
F1A F 0.6290(9) 0.6117(5) 0.2931(5) 0.033(2) Uiso 0.50 1 d PD B 1
F2A F 0.6018(10) 0.5553(6) 0.3858(5) 0.033(3) Uiso 0.40 1 d PD B 1
F3A F 0.5442(11) 0.5033(4) 0.3061(6) 0.036(3) Uiso 0.40 1 d PD B 1
F4A F 0.3743(8) 0.5357(5) 0.3353(5) 0.034(2) Uiso 0.50 1 d PD B 1
F5A F 0.4113(13) 0.5929(8) 0.2467(5) 0.023(3) Uiso 0.40 1 d PD B 1
F6A F 0.4771(13) 0.6544(5) 0.3327(6) 0.039(3) Uiso 0.40 1 d PD B 1
P3B P 0.5043(6) 0.5714(3) 0.3171(3) 0.033(3) Uiso 0.50 1 d PD C 2
F1B F 0.6438(9) 0.5949(5) 0.2966(5) 0.035(3) Uiso 0.50 1 d PD C 2
F2B F 0.5902(10) 0.5745(5) 0.3930(4) 0.024(2) Uiso 0.40 1 d PD C 2
F3B F 0.5428(12) 0.5044(5) 0.2836(6) 0.035(3) Uiso 0.40 1 d PD C 2
F4B F 0.3688(9) 0.5543(6) 0.3450(5) 0.046(3) Uiso 0.50 1 d PD C 2
F5B F 0.4192(16) 0.5814(8) 0.2431(6) 0.040(6) Uiso 0.40 1 d PD C 2
F6B F 0.4586(14) 0.6424(5) 0.3424(7) 0.043(4) Uiso 0.40 1 d PD C 2
F2C F 0.578(3) 0.5040(13) 0.3591(13) 0.063(6) Uiso 0.20 1 d P D 3
F6C F 0.521(3) 0.6051(16) 0.3874(15) 0.079(8) Uiso 0.20 1 d P E 3
F3C F 0.478(3) 0.5157(12) 0.2550(13) 0.057(6) Uiso 0.20 1 d P F 3
F5C F 0.410(3) 0.6155(15) 0.2687(16) 0.069(8) Uiso 0.20 1 d P G 3

loop_
_atom_site_aniso_label
_atom_site_aniso_U_11
_atom_site_aniso_U_22
_atom_site_aniso_U_33
_atom_site_aniso_U_23
_atom_site_aniso_U_13
_atom_site_aniso_U_12
Ru1 0.0283(3) 0.0213(2) 0.0299(3) -0.00740(17) 0.01516(18) -0.00442(17)
P1 0.0330(8) 0.0246(7) 0.0254(7) -0.0053(5) 0.0132(6) -0.0007(6)
P2 0.0271(7) 0.0236(7) 0.0268(7) -0.0058(5) 0.0105(6) -0.0055(6)
N1 0.025(2) 0.025(2) 0.024(2) -0.0013(18) 0.0101(18) -0.0021(18)
N2 0.036(3) 0.034(3) 0.055(4) -0.003(3) 0.011(3) 0.010(2)
C1 0.021(3) 0.022(3) 0.026(3) -0.001(2) 0.010(2) -0.001(2)
C2 0.026(3) 0.019(2) 0.023(3) 0.0007(19) 0.010(2) -0.001(2)
C3 0.026(3) 0.025(3) 0.030(3) -0.002(2) 0.007(2) -0.001(2)
C4 0.040(4) 0.033(3) 0.046(4) -0.013(3) 0.029(3) 0.002(3)
C5 0.044(4) 0.044(4) 0.042(4) -0.005(3) 0.029(3) 0.001(3)
C6 0.068(5) 0.034(4) 0.070(5) -0.001(3) 0.052(5) -0.001(3)
C7 0.043(4) 0.067(5) 0.078(6) -0.045(5) 0.041(4) -0.030(4)
C8 0.029(3) 0.046(4) 0.051(4) -0.013(3) 0.021(3) 0.003(3)
C9 0.030(3) 0.028(3) 0.024(3) -0.004(2) 0.004(2) 0.000(2)
C10 0.031(3) 0.033(3) 0.026(3) -0.005(2) 0.005(2) 0.004(2)
C11 0.026(3) 0.048(4) 0.033(3) -0.001(3) 0.003(2) 0.000(3)
C12 0.037(3) 0.039(4) 0.031(3) -0.006(3) 0.001(3) -0.007(3)
C13 0.038(3) 0.030(3) 0.027(3) -0.008(2) 0.005(2) 0.001(3)
C14 0.031(3) 0.034(3) 0.027(3) -0.004(2) 0.008(2) -0.001(2)
C15 0.028(3) 0.021(3) 0.032(3) -0.002(2) 0.014(2) 0.000(2)
C16 0.046(4) 0.033(3) 0.030(3) -0.001(2) 0.016(3) 0.006(3)
C17 0.052(4) 0.030(3) 0.040(4) 0.004(3) 0.016(3) 0.009(3)
C18 0.042(4) 0.026(3) 0.043(4) 0.003(3) 0.018(3) 0.008(3)
C19 0.039(3) 0.029(3) 0.036(3) -0.010(2) 0.016(3) -0.001(3)
C20 0.029(3) 0.029(3) 0.030(3) -0.006(2) 0.009(2) -0.001(2)
C21 0.058(4) 0.043(4) 0.024(3) 0.001(3) 0.019(3) 0.013(3)
C25 0.084(6) 0.060(5) 0.060(5) 0.018(4) 0.047(5) 0.018(5)
C26 0.046(4) 0.050(4) 0.041(4) 0.007(3) 0.021(3) 0.002(3)
C27 0.041(3) 0.024(3) 0.022(3) -0.004(2) 0.008(2) -0.009(2)
C28 0.048(4) 0.043(4) 0.033(3) -0.007(3) 0.017(3) -0.017(3)
C29 0.067(5) 0.043(4) 0.054(5) -0.014(3) 0.028(4) -0.031(4)
C30 0.086(6) 0.033(4) 0.049(4) -0.016(3) 0.024(4) -0.025(4)
C31 0.073(5) 0.029(3) 0.046(4) -0.014(3) 0.030(4) -0.014(3)
C32 0.057(4) 0.026(3) 0.044(4) -0.006(3) 0.023(3) -0.012(3)
C33 0.026(3) 0.024(3) 0.037(3) -0.013(2) 0.010(2) 0.000(2)
C34 0.043(4) 0.036(3) 0.033(3) -0.004(3) 0.005(3) -0.008(3)
C35 0.062(5) 0.039(4) 0.031(3) 0.001(3) 0.004(3) 0.005(3)
C36 0.043(4) 0.060(5) 0.035(4) -0.012(3) 0.000(3) 0.006(3)
C37 0.024(3) 0.049(4) 0.048(4) -0.016(3) 0.004(3) -0.002(3)
C38 0.028(3) 0.033(3) 0.038(3) -0.009(3) 0.013(2) -0.002(2)
C39 0.028(3) 0.027(3) 0.024(3) 0.001(2) 0.008(2) -0.002(2)
C40 0.029(3) 0.042(3) 0.025(3) -0.001(2) 0.008(2) -0.007(3)
C41 0.024(3) 0.051(4) 0.034(3) 0.008(3) 0.006(2) -0.001(3)
C42 0.031(3) 0.048(4) 0.032(3) 0.007(3) 0.014(3) 0.005(3)
C43 0.030(3) 0.036(3) 0.028(3) -0.002(2) 0.012(2) 0.000(2)
C44 0.022(3) 0.030(3) 0.031(3) -0.005(2) 0.008(2) -0.002(2)
Cl1 0.089(2) 0.088(2) 0.108(2) 0.0053(17) 0.0272(17) 0.0038(16)
Cl2 0.135(3) 0.095(2) 0.096(2) -0.0043(18) 0.046(2) -0.022(2)
Cl3 0.086(2) 0.126(3) 0.107(3) -0.024(2) 0.0104(18) 0.004(2)
C1W 0.122(10) 0.068(7) 0.071(7) 0.001(5) 0.019(7) -0.017(7)

loop_
_atom_type_symbol
_atom_type_description
_atom_type_scat_dispersion_real
_atom_type_scat_dispersion_imag
_atom_type_scat_source
C C 0.0033 0.0016 'International Tables Vol C Tables 4.2.6.8 and 6.1.1.4'
H H 0.0000 0.0000 'International Tables Vol C Tables 4.2.6.8 and 6.1.1.4'
N N 0.0061 0.0033 'International Tables Vol C Tables 4.2.6.8 and 6.1.1.4'
F F 0.0171 0.0103 'International Tables Vol C Tables 4.2.6.8 and 6.1.1.4'
P P 0.1023 0.0942 'International Tables Vol C Tables 4.2.6.8 and 6.1.1.4'
Ru Ru -1.2594 0.8363 'International Tables Vol C Tables 4.2.6.8 and 6.1.1.4'
Cl Cl 0.1484 0.1585 'International Tables Vol C Tables 4.2.6.8 and 6.1.1.4'

loop_
_geom_angle_atom_site_label_1
_geom_angle_atom_site_label_2
_geom_angle_atom_site_label_3
_geom_angle
_geom_angle_site_symmetry_1
_geom_angle_site_symmetry_3
_geom_angle_publ_flag
N1 Ru1 C4 150.9(2) . . ?
N1 Ru1 C8 117.1(2) . . ?
C4 Ru1 C8 36.9(2) . . ?
N1 Ru1 C7 89.7(2) . . ?
C4 Ru1 C7 61.3(3) . . ?
C8 Ru1 C7 37.1(3) . . ?
N1 Ru1 C6 97.3(2) . . ?
C4 Ru1 C6 61.6(3) . . ?
C8 Ru1 C6 62.3(3) . . ?
C7 Ru1 C6 37.3(3) . . ?
N1 Ru1 C5 132.1(2) . . ?
C4 Ru1 C5 36.8(3) . . ?
C8 Ru1 C5 61.7(3) . . ?
C7 Ru1 C5 61.3(3) . . ?
C6 Ru1 C5 36.6(3) . . ?
N1 Ru1 P1 92.75(14) . . ?
C4 Ru1 P1 111.44(19) . . ?
C8 Ru1 P1 148.30(18) . . ?
C7 Ru1 P1 142.9(3) . . ?
C6 Ru1 P1 105.8(3) . . ?
C5 Ru1 P1 90.9(2) . . ?
N1 Ru1 P2 93.08(14) . . ?
C4 Ru1 P2 100.04(18) . . ?
C8 Ru1 P2 93.3(2) . . ?
C7 Ru1 P2 121.3(3) . . ?
C6 Ru1 P2 155.7(2) . . ?
C5 Ru1 P2 133.99(18) . . ?
P1 Ru1 P2 95.56(6) . . ?
C21 P1 C15 99.4(3) . . ?
C21 P1 C9 102.2(3) . . ?
C15 P1 C9 105.1(3) . . ?
C21 P1 Ru1 109.9(2) . . ?
C15 P1 Ru1 121.2(2) . . ?
C9 P1 Ru1 116.2(2) . . ?
C39 P2 C33 99.9(3) . . ?
C39 P2 C27 106.2(3) . . ?
C33 P2 C27 101.0(3) . . ?
C39 P2 Ru1 116.11(19) . . ?
C33 P2 Ru1 112.7(2) . . ?
C27 P2 Ru1 118.37(19) . . ?
C1 N1 Ru1 169.7(4) . . ?
N1 C1 C2 177.3(6) . . ?
C2 C2 C1 121.3(6) 3_464 . ?
C2 C2 C3 119.4(6) 3_464 . ?
C1 C2 C3 119.3(5) . . ?
N2 C3 C2 175.3(6) . . ?
C8 C4 C5 108.8(6) . . ?
C8 C4 Ru1 71.6(3) . . ?
C5 C4 Ru1 72.1(3) . . ?
C6 C5 C4 108.5(7) . . ?
C6 C5 Ru1 71.6(4) . . ?
C4 C5 Ru1 71.1(4) . . ?
C5 C6 C7 107.0(7) . . ?
C5 C6 Ru1 71.8(4) . . ?
C7 C6 Ru1 71.1(4) . . ?
C8 C7 C6 108.7(7) . . ?
C8 C7 Ru1 71.4(4) . . ?
C6 C7 Ru1 71.7(4) . . ?
C4 C8 C7 107.0(7) . . ?
C4 C8 Ru1 71.5(4) . . ?
C7 C8 Ru1 71.5(4) . . ?
C14 C9 C10 118.5(5) . . ?
C14 C9 P1 118.1(5) . . ?
C10 C9 P1 123.3(4) . . ?
C11 C10 C9 120.8(6) . . ?
C12 C11 C10 119.7(6) . . ?
C11 C12 C13 121.0(6) . . ?
C14 C13 C12 118.2(6) . . ?
C9 C14 C13 121.7(6) . . ?
C20 C15 C16 118.5(5) . . ?
C20 C15 P1 122.5(5) . . ?
C16 C15 P1 119.0(4) . . ?
C17 C16 C15 120.7(6) . . ?
C18 C17 C16 120.3(6) . . ?
C17 C18 C19 118.8(6) . . ?
C20 C19 C18 120.2(6) . . ?
C15 C20 C19 121.5(6) . . ?
C22' C21 C26 114.4(8) . . ?
C22' C21 C22 25.3(7) . . ?
C26 C21 C22 122.7(8) . . ?
C22' C21 P1 126.3(8) . . ?
C26 C21 P1 116.9(5) . . ?
C22 C21 P1 119.5(7) . . ?
C23 C22 C21 118.4(12) . . ?
C24 C23 C22 120.1(15) . . ?
C23 C24 C25 123.7(13) . . ?
C21 C22' C23' 122.3(13) . . ?
C24' C23' C22' 120.1(14) . . ?
C25 C24' C23' 119.0(14) . . ?
C24' C25 C26 122.0(10) . . ?
C24' C25 C24 23.5(8) . . ?
C26 C25 C24 113.6(9) . . ?
C25 C26 C21 120.3(8) . . ?
C32 C27 C28 119.0(6) . . ?
C32 C27 P2 117.5(5) . . ?
C28 C27 P2 123.5(5) . . ?
C27 C28 C29 118.6(7) . . ?
C30 C29 C28 121.4(7) . . ?
C31 C30 C29 119.4(7) . . ?
C30 C31 C32 120.4(7) . . ?
C27 C32 C31 121.2(6) . . ?
C38 C33 C34 118.3(6) . . ?
C38 C33 P2 121.9(5) . . ?
C34 C33 P2 119.3(4) . . ?
C35 C34 C33 120.5(6) . . ?
C34 C35 C36 120.2(7) . . ?
C37 C36 C35 119.8(7) . . ?
C36 C37 C38 120.3(6) . . ?
C33 C38 C37 120.8(6) . . ?
C44 C39 C40 118.5(5) . . ?
C44 C39 P2 119.1(4) . . ?
C40 C39 P2 122.1(4) . . ?
C41 C40 C39 120.4(6) . . ?
C42 C41 C40 120.5(6) . . ?
C41 C42 C43 119.1(6) . . ?
C42 C43 C44 120.9(6) . . ?
C39 C44 C43 120.5(5) . . ?
Cl3 C1W Cl2 112.8(8) . . ?
Cl3 C1W Cl1 112.8(6) . . ?
Cl2 C1W Cl1 111.8(7) . . ?
F2A P3A F6A 102.6(7) . . ?
F2A P3A F1A 90.7(6) . . ?
F6A P3A F1A 79.5(7) . . ?
F2A P3A F3A 74.4(7) . . ?
F6A P3A F3A 174.7(7) . . ?
F1A P3A F3A 96.1(6) . . ?
F2A P3A F5A 172.5(9) . . ?
F6A P3A F5A 84.5(9) . . ?
F1A P3A F5A 88.0(7) . . ?
F3A P3A F5A 98.4(8) . . ?
F2A P3A F4A 92.6(6) . . ?
F6A P3A F4A 107.8(7) . . ?
F1A P3A F4A 171.1(6) . . ?
F3A P3A F4A 77.0(6) . . ?
F5A P3A F4A 87.6(7) . . ?
F3B P3B F5B 80.1(8) . . ?
F3B P3B F4B 105.1(7) . . ?
F5B P3B F4B 92.1(8) . . ?
F3B P3B F1B 81.1(6) . . ?
F5B P3B F1B 92.3(8) . . ?
F4B P3B F1B 172.9(7) . . ?
F3B P3B F6B 173.4(8) . . ?
F5B P3B F6B 93.5(8) . . ?
F4B P3B F6B 76.6(7) . . ?
F1B P3B F6B 97.7(7) . . ?
F3B P3B F2B 108.5(7) . . ?
F5B P3B F2B 170.5(8) . . ?
F4B P3B F2B 89.6(6) . . ?
F1B P3B F2B 85.2(6) . . ?
F6B P3B F2B 77.8(7) . . ?

loop_
_geom_bond_atom_site_label_1
_geom_bond_atom_site_label_2
_geom_bond_distance
_geom_bond_site_symmetry_2
_geom_bond_publ_flag
Ru1 N1 1.976(5) . ?
Ru1 C4 2.229(6) . ?
Ru1 C8 2.230(6) . ?
Ru1 C7 2.231(7) . ?
Ru1 C6 2.239(7) . ?
Ru1 C5 2.242(6) . ?
Ru1 P1 2.3424(17) . ?
Ru1 P2 2.3597(15) . ?
P1 C21 1.825(7) . ?
P1 C15 1.836(6) . ?
P1 C9 1.841(6) . ?
P2 C39 1.815(6) . ?
P2 C33 1.827(6) . ?
P2 C27 1.841(6) . ?
N1 C1 1.151(7) . ?
N2 C3 1.135(8) . ?
C1 C2 1.411(7) . ?
C2 C2 1.393(11) 3_464 ?
C2 C3 1.432(8) . ?
C4 C8 1.411(9) . ?
C4 C5 1.411(10) . ?
C5 C6 1.407(11) . ?
C6 C7 1.429(13) . ?
C7 C8 1.418(11) . ?
C9 C14 1.382(8) . ?
C9 C10 1.396(8) . ?
C10 C11 1.380(9) . ?
C11 C12 1.379(9) . ?
C12 C13 1.395(9) . ?
C13 C14 1.391(8) . ?
C15 C20 1.369(8) . ?
C15 C16 1.404(9) . ?
C16 C17 1.392(9) . ?
C17 C18 1.384(10) . ?
C18 C19 1.401(9) . ?
C19 C20 1.390(8) . ?
C21 C22' 1.303(15) . ?
C21 C26 1.408(10) . ?
C21 C22 1.525(16) . ?
C22 C23 1.41(2) . ?
C23 C24 1.31(2) . ?
C24 C25 1.665(18) . ?
C22' C23' 1.42(2) . ?
C23' C24' 1.34(2) . ?
C24' C25 1.265(16) . ?
C25 C26 1.394(10) . ?
C27 C32 1.369(9) . ?
C27 C28 1.407(9) . ?
C28 C29 1.413(9) . ?
C29 C30 1.385(12) . ?
C30 C31 1.352(11) . ?
C31 C32 1.417(9) . ?
C33 C38 1.389(8) . ?
C33 C34 1.423(9) . ?
C34 C35 1.368(9) . ?
C35 C36 1.410(11) . ?
C36 C37 1.369(11) . ?
C37 C38 1.397(9) . ?
C39 C44 1.396(8) . ?
C39 C40 1.406(8) . ?
C40 C41 1.404(9) . ?
C41 C42 1.388(9) . ?
C42 C43 1.390(9) . ?
C43 C44 1.397(8) . ?
Cl1 C1W 1.768(13) . ?
Cl2 C1W 1.738(12) . ?
Cl3 C1W 1.702(12) . ?
P3A F2A 1.607(7) . ?
P3A F6A 1.608(7) . ?
P3A F1A 1.610(7) . ?
P3A F3A 1.609(7) . ?
P3A F5A 1.613(7) . ?
P3A F4A 1.644(7) . ?
P3B F3B 1.607(7) . ?
P3B F5B 1.610(8) . ?
P3B F4B 1.613(7) . ?
P3B F1B 1.612(7) . ?
P3B F6B 1.630(8) . ?
P3B F2B 1.633(7) . ?
